data_7036501
loop_
_publ_author_name
'Then, Poh Ling'
'Takehara, Chika'
'Kataoka, Yumiko'
'Nakano, Motohiro'
'Yamamura, Tomoo'
'Kajiwara, Takashi'

_publ_section_title
;
 Structural switching from paramagnetic to single-molecule magnet
 behaviour of LnZn2 trinuclear complexes.
;
_journal_issue 41
_journal_name_full 'Dalton transactions (Cambridge, England : 2003)'
_journal_page_first 18038
_journal_page_last 18048
_journal_paper_doi 10.1039/c5dt02965a
_journal_volume 44
_journal_year 2015
_chemical_formula_sum 'C39 H37.5 N7.5 O11 S2 Tb Zn2'
_chemical_formula_weight 1141.05
_chemical_name_systematic
; 
 ? 
;
_space_group_IT_number 2
_symmetry_cell_setting triclinic
_symmetry_space_group_name_Hall '-P 1'
_symmetry_space_group_name_H-M 'P -1'
_atom_sites_solution_hydrogens geom
_atom_sites_solution_primary direct
_atom_sites_solution_secondary difmap
_audit_creation_method SHELXL-97
_audit_update_record
;
2015-06-11 deposited with the CCDC.
2015-09-14 downloaded from the CCDC.
;
_cell_angle_alpha 75.505(6)
_cell_angle_beta 73.136(7)
_cell_angle_gamma 73.193(7)
_cell_formula_units_Z 2
_cell_length_a 10.927(2)
_cell_length_b 14.410(3)
_cell_length_c 14.891(3)
_cell_measurement_temperature 153(2)
_cell_volume 2112.3(7)
_computing_cell_refinement 'CrystalClear ver. 1.4'
_computing_data_collection 'CrystalClear ver. 1.4'
_computing_data_reduction CrystalStructure
_computing_molecular_graphics OrtepIII
_computing_structure_refinement 'SHELXL-97 (Sheldrick, 1997)'
_computing_structure_solution SIR97
_diffrn_ambient_temperature 153(2)
_diffrn_measured_fraction_theta_full 0.975
_diffrn_measured_fraction_theta_max 0.975
_diffrn_measurement_device_type 'CCD area detector'
_diffrn_measurement_method 'phi and omega scans'
_diffrn_radiation_monochromator graphite
_diffrn_radiation_source 'rotating anode X-ray generator'
_diffrn_radiation_type MoK\a
_diffrn_radiation_wavelength 0.71075
_diffrn_reflns_av_R_equivalents 0.0615
_diffrn_reflns_av_sigmaI/netI 0.0660
_diffrn_reflns_limit_h_max 15
_diffrn_reflns_limit_h_min -14
_diffrn_reflns_limit_k_max 20
_diffrn_reflns_limit_k_min -20
_diffrn_reflns_limit_l_max 20
_diffrn_reflns_limit_l_min -20
_diffrn_reflns_number 26922
_diffrn_reflns_theta_full 30.00
_diffrn_reflns_theta_max 30.00
_diffrn_reflns_theta_min 2.74
_exptl_absorpt_coefficient_mu 2.950
_exptl_absorpt_correction_T_max 0.7982
_exptl_absorpt_correction_T_min 0.7185
_exptl_absorpt_correction_type multi-scan
_exptl_crystal_colour 'pale yellow'
_exptl_crystal_density_diffrn 1.794
_exptl_crystal_density_method 'not measured'
_exptl_crystal_description prism
_exptl_crystal_F_000 1138
_exptl_crystal_preparation 'Magnetic properties'
_exptl_crystal_size_max 0.12
_exptl_crystal_size_mid 0.10
_exptl_crystal_size_min 0.08
_refine_diff_density_max 2.337
_refine_diff_density_min -1.115
_refine_diff_density_rms 0.160
_refine_ls_extinction_method none
_refine_ls_goodness_of_fit_ref 1.066
_refine_ls_hydrogen_treatment 'riding model'
_refine_ls_matrix_type full
_refine_ls_number_parameters 567
_refine_ls_number_reflns 12017
_refine_ls_number_restraints 0
_refine_ls_restrained_S_all 1.066
_refine_ls_R_factor_all 0.0528
_refine_ls_R_factor_gt 0.0443
_refine_ls_shift/su_max 0.001
_refine_ls_shift/su_mean 0.000
_refine_ls_structure_factor_coef Fsqd
_refine_ls_weighting_details 'calc w=1/[\s^2^(Fo^2^)+(0.0509P)^2^+2.1796P] where P=(Fo^2^+2Fc^2^)/3'
_refine_ls_weighting_scheme calc
_refine_ls_wR_factor_gt 0.1098
_refine_ls_wR_factor_ref 0.1154
_reflns_number_gt 10395
_reflns_number_total 12017
_reflns_threshold_expression >2sigma(I)
_cod_data_source_file c5dt02965a2.cif
_cod_data_source_block complex1
_cod_depositor_comments
;
The following automatic conversions were performed:

'_symmetry_cell_setting' value 'Triclinic' changed to 'triclinic'
according to
/usr/data/users/saulius/crontab/automatic-downloads/rss-feeds/RSC/lib/dictionaries/cif_core.dic
dictionary named 'cif_core.dic' version 2.4.2 from 2011-04-26.

'_exptl_absorpt_correction_type' value 'multi scan' changed to
'multi-scan' according to
/usr/data/users/saulius/crontab/automatic-downloads/rss-feeds/RSC/lib/dictionaries/cif_core.dic
dictionary named 'cif_core.dic' version 2.4.2 from 2011-04-26.

Automatic conversion script
Id: cif_fix_values 3271 2015-04-21 07:52:19Z andrius 

 Adding full bibliography for 7036501--7036505.cif.
;
_cod_original_cell_volume 2112.2(7)
_cod_original_sg_symbol_H-M P-1
_cod_original_formula_sum 'C39 H37.50 N7.50 O11 S2 Tb Zn2'
_cod_database_code 7036501

loop_
_symmetry_equiv_pos_as_xyz
'x, y, z'
'-x, -y, -z'

loop_
_atom_site_label
_atom_site_type_symbol
_atom_site_fract_x
_atom_site_fract_y
_atom_site_fract_z
_atom_site_U_iso_or_equiv
_atom_site_adp_type
_atom_site_occupancy
_atom_site_symmetry_multiplicity
_atom_site_calc_flag
_atom_site_refinement_flags
_atom_site_disorder_assembly
_atom_site_disorder_group
Tb Tb 0.126686(15) 0.231760(11) 0.309414(11) 0.01921(6) Uani 1 1 d . A .
Zn1 Zn -0.20807(4) 0.31444(3) 0.32091(3) 0.02232(9) Uani 1 1 d . A .
Zn2 Zn 0.40420(4) 0.17417(3) 0.13032(3) 0.02621(10) Uani 1 1 d . . .
S1 S -0.31915(13) 0.66100(8) 0.27937(9) 0.0410(3) Uani 1 1 d . . .
S2 S 0.69296(17) -0.09601(9) 0.27431(11) 0.0559(4) Uani 1 1 d . A .
O1 O 0.1200(3) 0.4001(2) 0.0838(2) 0.0358(7) Uani 1 1 d . A .
O2 O -0.0332(3) 0.30187(18) 0.21960(17) 0.0222(5) Uani 1 1 d . . .
O3 O -0.0810(2) 0.26745(19) 0.40845(17) 0.0225(5) Uani 1 1 d . . .
O4 O 0.0953(3) 0.2774(2) 0.48415(19) 0.0275(6) Uani 1 1 d . . .
O5 O 0.1469(3) 0.40295(19) 0.30785(19) 0.0262(5) Uani 1 1 d . . .
O6 O 0.3088(3) 0.2865(2) 0.2011(2) 0.0302(6) Uani 1 1 d . A .
O7 O 0.2246(3) 0.1463(2) 0.18625(19) 0.0263(5) Uani 1 1 d . A .
O8 O 0.0267(3) 0.08911(19) 0.30261(19) 0.0274(6) Uani 1 1 d . . .
O9 O 0.1667(3) 0.0845(2) 0.4289(2) 0.0316(6) Uani 1 1 d . . .
O10 O 0.3253(3) 0.1595(2) 0.3688(2) 0.0328(6) Uani 1 1 d . . .
O11 O 0.3559(4) 0.0175(3) 0.4747(3) 0.0669(12) Uani 1 1 d . . .
N1 N -0.2688(3) 0.2320(2) 0.2562(2) 0.0262(6) Uani 1 1 d . . .
N2 N -0.3431(3) 0.2579(2) 0.4359(2) 0.0286(7) Uani 1 1 d . . .
N3 N -0.2713(4) 0.4578(3) 0.2947(3) 0.0336(7) Uani 1 1 d . . .
N4 N 0.5236(3) 0.2655(3) 0.0433(3) 0.0373(9) Uani 1 1 d . A 1
N5 N 0.4002(4) 0.1523(3) 0.0009(2) 0.0370(8) Uani 1 1 d . A 1
N6 N 0.5278(4) 0.0619(3) 0.1865(3) 0.0359(8) Uani 1 1 d . A .
N7 N 0.2834(4) 0.0853(3) 0.4254(3) 0.0365(8) Uani 1 1 d . A .
C1 C 0.2083(4) 0.4499(3) 0.0127(3) 0.0377(10) Uani 1 1 d . . .
H1 H 0.2828 0.4016 -0.0171 0.057 Uiso 1 1 calc R . .
H2 H 0.2405 0.4894 0.0417 0.057 Uiso 1 1 calc R . .
H3 H 0.1630 0.4932 -0.0359 0.057 Uiso 1 1 calc R . .
C2 C 0.0561(4) 0.3493(3) 0.0545(3) 0.0274(8) Uani 1 1 d . . .
C3 C 0.0726(4) 0.3421(4) -0.0397(3) 0.0384(10) Uani 1 1 d . A .
H4 H 0.1346 0.3720 -0.0888 0.046 Uiso 1 1 calc R . .
C4 C -0.0017(5) 0.2911(4) -0.0623(3) 0.0418(11) Uani 1 1 d . . .
H5 H 0.0110 0.2849 -0.1266 0.050 Uiso 1 1 calc R A .
C5 C -0.0928(5) 0.2499(3) 0.0082(3) 0.0372(9) Uani 1 1 d . A .
H6 H -0.1443 0.2165 -0.0082 0.045 Uiso 1 1 calc R . .
C6 C -0.1122(4) 0.2558(3) 0.1050(3) 0.0273(8) Uani 1 1 d . . .
C7 C -0.0320(4) 0.3015(3) 0.1299(3) 0.0245(7) Uani 1 1 d . A .
C8 C -0.2173(4) 0.2142(3) 0.1722(3) 0.0268(7) Uani 1 1 d . A .
H7 H -0.2500 0.1706 0.1519 0.032 Uiso 1 1 calc R . .
C9 C -0.3771(4) 0.1865(3) 0.3171(3) 0.0341(9) Uani 1 1 d . A .
H8 H -0.3419 0.1161 0.3415 0.041 Uiso 1 1 calc R . .
H9 H -0.4407 0.1908 0.2797 0.041 Uiso 1 1 calc R . .
C10 C -0.4456(4) 0.2416(3) 0.4007(3) 0.0348(9) Uani 1 1 d . A .
H10 H -0.5032 0.3055 0.3792 0.042 Uiso 1 1 calc R . .
H11 H -0.5002 0.2021 0.4520 0.042 Uiso 1 1 calc R . .
C11 C -0.3390(4) 0.2298(3) 0.5237(3) 0.0313(8) Uani 1 1 d . A .
H12 H -0.4078 0.2019 0.5665 0.038 Uiso 1 1 calc R . .
C12 C -0.2353(4) 0.2382(3) 0.5615(3) 0.0273(8) Uani 1 1 d . . .
C13 C -0.2553(4) 0.2249(3) 0.6616(3) 0.0338(9) Uani 1 1 d . A .
H13 H -0.3364 0.2122 0.7013 0.041 Uiso 1 1 calc R . .
C14 C -0.1622(4) 0.2298(3) 0.7025(3) 0.0334(9) Uani 1 1 d . . .
H14 H -0.1786 0.2205 0.7701 0.040 Uiso 1 1 calc R A .
C15 C -0.0414(4) 0.2485(3) 0.6457(3) 0.0284(8) Uani 1 1 d . A .
H15 H 0.0236 0.2528 0.6742 0.034 Uiso 1 1 calc R . .
C16 C -0.0189(4) 0.2605(3) 0.5484(3) 0.0245(7) Uani 1 1 d . A .
C17 C -0.1145(4) 0.2565(3) 0.5033(2) 0.0217(7) Uani 1 1 d . A .
C18 C 0.1929(4) 0.2942(3) 0.5214(3) 0.0343(9) Uani 1 1 d . A .
H16 H 0.1522 0.3458 0.5603 0.051 Uiso 1 1 calc R . .
H17 H 0.2628 0.3151 0.4685 0.051 Uiso 1 1 calc R . .
H18 H 0.2304 0.2331 0.5609 0.051 Uiso 1 1 calc R . .
C19 C -0.2905(4) 0.5425(3) 0.2875(3) 0.0295(8) Uani 1 1 d . A .
C20 C 0.0399(4) 0.4785(3) 0.3477(4) 0.0399(10) Uani 1 1 d . A .
H19 H 0.0636 0.4983 0.3976 0.060 Uiso 1 1 calc R . .
H20 H -0.0393 0.4527 0.3752 0.060 Uiso 1 1 calc R . .
H21 H 0.0231 0.5357 0.2972 0.060 Uiso 1 1 calc R . .
C21 C 0.2640(4) 0.4306(3) 0.2593(3) 0.0262(7) Uani 1 1 d . A .
C22 C 0.2979(5) 0.5121(3) 0.2690(3) 0.0362(9) Uani 1 1 d . A 1
H22 H 0.2402 0.5542 0.3113 0.043 Uiso 1 1 calc R A 1
C23 C 0.4188(5) 0.5314(4) 0.2152(4) 0.0430(11) Uani 1 1 d . A 1
H23 H 0.4460 0.5852 0.2232 0.052 Uiso 1 1 calc R A 1
C24 C 0.4979(5) 0.4732(4) 0.1514(4) 0.0444(12) Uani 1 1 d . A 1
H24 H 0.5784 0.4888 0.1138 0.053 Uiso 1 1 calc R A 1
C25 C 0.4637(4) 0.3905(3) 0.1394(3) 0.0320(9) Uani 1 1 d . A 1
C26 C 0.3479(4) 0.3644(3) 0.1999(3) 0.0270(8) Uani 1 1 d . A 1
C27 C 0.5412(4) 0.3424(3) 0.0593(3) 0.0379(10) Uani 1 1 d . A 1
H25 H 0.6096 0.3705 0.0161 0.046 Uiso 1 1 calc R A 1
C28 C 0.5910(5) 0.2248(4) -0.0434(3) 0.0453(12) Uani 1 1 d . A 1
H26 H 0.6603 0.1651 -0.0296 0.054 Uiso 1 1 calc R A 1
H27 H 0.6331 0.2738 -0.0926 0.054 Uiso 1 1 calc R A 1
C29 C 0.4909(5) 0.1986(4) -0.0798(3) 0.0492(13) Uani 1 1 d . A 1
H28 H 0.4408 0.2589 -0.1140 0.059 Uiso 1 1 calc R A 1
H29 H 0.5368 0.1526 -0.1250 0.059 Uiso 1 1 calc R A 1
C30 C 0.3236(5) 0.1096(3) -0.0126(3) 0.0404(11) Uani 1 1 d . A 1
H30 H 0.3327 0.1034 -0.0763 0.048 Uiso 1 1 calc R A 1
C31 C 0.2210(5) 0.0682(3) 0.0613(3) 0.0357(9) Uani 1 1 d . A 1
C32 C 0.1599(6) 0.0085(3) 0.0368(4) 0.0455(12) Uani 1 1 d . A 1
H31 H 0.1887 -0.0064 -0.0257 0.055 Uiso 1 1 calc R A 1
C33 C 0.0609(6) -0.0288(3) 0.0994(4) 0.0466(13) Uani 1 1 d . A 1
H32 H 0.0236 -0.0710 0.0811 0.056 Uiso 1 1 calc R A 1
C34 C 0.0127(5) -0.0055(3) 0.1915(3) 0.0371(10) Uani 1 1 d . A 1
H33 H -0.0574 -0.0313 0.2352 0.045 Uiso 1 1 calc R A 1
C35 C 0.0679(4) 0.0548(3) 0.2173(3) 0.0277(8) Uani 1 1 d . A 1
C36 C 0.1758(4) 0.0902(3) 0.1541(3) 0.0269(8) Uani 1 1 d . A 1
C37 C -0.0486(4) 0.0330(3) 0.3811(3) 0.0318(8) Uani 1 1 d . A .
H34 H -0.1306 0.0341 0.3661 0.048 Uiso 1 1 calc R . .
H35 H -0.0690 0.0618 0.4383 0.048 Uiso 1 1 calc R . .
H36 H 0.0023 -0.0352 0.3927 0.048 Uiso 1 1 calc R . .
C38 C 0.5941(4) -0.0040(3) 0.2247(3) 0.0295(8) Uani 1 1 d . . .
C39 C -0.4765(12) 0.5017(9) 0.5143(9) 0.050(3) Uiso 0.50 1 d P . 2
C40 C -0.6051(15) 0.5041(11) 0.4887(11) 0.069(3) Uiso 0.50 1 d P . 2
N8 N -0.7061(15) 0.5088(11) 0.4802(11) 0.093(4) Uiso 0.50 1 d P B 2

loop_
_atom_site_aniso_label
_atom_site_aniso_U_11
_atom_site_aniso_U_22
_atom_site_aniso_U_33
_atom_site_aniso_U_23
_atom_site_aniso_U_13
_atom_site_aniso_U_12
Tb 0.01515(9) 0.02368(9) 0.01794(8) -0.00672(6) 0.00103(6) -0.00562(6)
Zn1 0.01678(19) 0.0258(2) 0.0239(2) -0.00749(15) -0.00162(16) -0.00483(15)
Zn2 0.0195(2) 0.0330(2) 0.01805(19) -0.00394(16) -0.00043(16) 0.00162(17)
S1 0.0510(7) 0.0268(5) 0.0405(6) -0.0048(4) -0.0079(5) -0.0058(5)
S2 0.0715(10) 0.0347(6) 0.0579(8) -0.0015(5) -0.0357(7) 0.0074(6)
O1 0.0319(16) 0.0448(17) 0.0275(14) 0.0027(12) -0.0011(12) -0.0179(13)
O2 0.0212(12) 0.0262(12) 0.0197(11) -0.0047(9) -0.0026(10) -0.0078(10)
O3 0.0174(12) 0.0328(13) 0.0167(11) -0.0077(9) 0.0010(9) -0.0073(10)
O4 0.0199(13) 0.0430(15) 0.0221(12) -0.0083(11) -0.0022(10) -0.0118(11)
O5 0.0209(13) 0.0256(12) 0.0298(13) -0.0095(10) 0.0033(11) -0.0077(10)
O6 0.0259(14) 0.0306(14) 0.0300(14) -0.0078(11) 0.0045(11) -0.0093(11)
O7 0.0237(13) 0.0323(13) 0.0232(12) -0.0143(10) -0.0014(10) -0.0034(10)
O8 0.0351(15) 0.0256(12) 0.0256(13) -0.0059(10) -0.0070(11) -0.0125(11)
O9 0.0240(14) 0.0366(15) 0.0353(15) 0.0001(12) -0.0089(12) -0.0124(11)
O10 0.0172(13) 0.0506(17) 0.0301(14) -0.0068(12) -0.0021(11) -0.0110(12)
O11 0.064(3) 0.067(3) 0.066(3) 0.016(2) -0.037(2) -0.011(2)
N1 0.0182(15) 0.0313(16) 0.0295(16) -0.0099(12) -0.0025(12) -0.0060(12)
N2 0.0177(15) 0.0332(16) 0.0331(17) -0.0107(13) 0.0009(13) -0.0061(12)
N3 0.0278(18) 0.0324(17) 0.0397(19) -0.0100(14) -0.0071(15) -0.0037(14)
N4 0.0216(17) 0.048(2) 0.0253(17) 0.0031(14) 0.0027(13) 0.0012(15)
N5 0.0299(19) 0.051(2) 0.0194(15) -0.0085(14) -0.0037(14) 0.0072(16)
N6 0.037(2) 0.0359(18) 0.0295(17) -0.0106(14) -0.0114(15) 0.0075(15)
N7 0.0232(17) 0.051(2) 0.0358(19) -0.0132(16) -0.0062(15) -0.0058(15)
C1 0.026(2) 0.043(2) 0.033(2) 0.0098(17) -0.0018(17) -0.0113(17)
C2 0.0205(17) 0.0316(18) 0.0217(17) 0.0023(14) -0.0033(14) -0.0009(14)
C3 0.030(2) 0.052(3) 0.0233(19) -0.0011(17) 0.0006(16) -0.0062(19)
C4 0.041(3) 0.060(3) 0.0204(19) -0.0126(18) -0.0063(18) -0.003(2)
C5 0.034(2) 0.046(2) 0.032(2) -0.0128(18) -0.0128(18) -0.0005(18)
C6 0.029(2) 0.0254(17) 0.0262(18) -0.0056(14) -0.0084(15) -0.0023(14)
C7 0.0211(17) 0.0268(17) 0.0199(16) -0.0027(12) -0.0029(13) -0.0004(13)
C8 0.0243(18) 0.0264(17) 0.0320(19) -0.0071(14) -0.0109(15) -0.0036(14)
C9 0.026(2) 0.044(2) 0.036(2) -0.0120(17) -0.0021(17) -0.0146(17)
C10 0.0190(18) 0.047(2) 0.042(2) -0.0141(19) -0.0039(17) -0.0110(17)
C11 0.0210(18) 0.040(2) 0.0303(19) -0.0097(16) 0.0055(15) -0.0124(16)
C12 0.0251(18) 0.0300(18) 0.0228(17) -0.0062(13) 0.0047(14) -0.0096(14)
C13 0.030(2) 0.037(2) 0.0241(18) -0.0056(15) 0.0062(16) -0.0049(16)
C14 0.037(2) 0.037(2) 0.0155(16) -0.0034(14) -0.0004(15) -0.0007(17)
C15 0.033(2) 0.0299(18) 0.0197(16) -0.0093(13) -0.0050(15) -0.0005(15)
C16 0.0252(18) 0.0249(16) 0.0208(16) -0.0076(13) -0.0010(14) -0.0034(13)
C17 0.0235(17) 0.0224(15) 0.0172(15) -0.0085(12) 0.0033(13) -0.0064(13)
C18 0.026(2) 0.051(2) 0.032(2) -0.0144(18) -0.0099(17) -0.0103(18)
C19 0.027(2) 0.0303(19) 0.0299(19) -0.0060(15) -0.0066(16) -0.0047(15)
C20 0.030(2) 0.034(2) 0.053(3) -0.0172(19) 0.000(2) -0.0046(17)
C21 0.0220(18) 0.0286(18) 0.0270(18) 0.0006(14) -0.0061(14) -0.0089(14)
C22 0.038(2) 0.0278(19) 0.044(2) -0.0008(17) -0.010(2) -0.0141(17)
C23 0.044(3) 0.042(2) 0.047(3) 0.006(2) -0.010(2) -0.027(2)
C24 0.032(2) 0.048(3) 0.049(3) 0.019(2) -0.011(2) -0.024(2)
C25 0.0187(18) 0.037(2) 0.034(2) 0.0099(16) -0.0068(16) -0.0113(15)
C26 0.0174(17) 0.0277(17) 0.0317(19) 0.0047(14) -0.0062(14) -0.0073(14)
C27 0.0174(18) 0.047(2) 0.033(2) 0.0107(18) 0.0004(16) -0.0039(17)
C28 0.029(2) 0.055(3) 0.027(2) 0.0002(18) 0.0094(17) 0.004(2)
C29 0.044(3) 0.066(3) 0.0183(19) -0.0050(19) 0.0020(18) 0.006(2)
C30 0.044(3) 0.046(2) 0.0232(19) -0.0161(17) -0.0088(18) 0.012(2)
C31 0.039(2) 0.038(2) 0.031(2) -0.0171(16) -0.0173(18) 0.0091(17)
C32 0.059(3) 0.040(2) 0.040(3) -0.019(2) -0.025(2) 0.008(2)
C33 0.072(4) 0.030(2) 0.057(3) -0.017(2) -0.045(3) -0.002(2)
C34 0.053(3) 0.0250(18) 0.042(2) -0.0069(16) -0.028(2) -0.0061(18)
C35 0.032(2) 0.0202(16) 0.0329(19) -0.0068(14) -0.0157(16) 0.0003(14)
C36 0.0264(19) 0.0238(16) 0.0310(19) -0.0097(14) -0.0142(15) 0.0048(14)
C37 0.031(2) 0.0304(19) 0.036(2) -0.0013(15) -0.0086(17) -0.0144(16)
C38 0.033(2) 0.0288(18) 0.0256(18) -0.0084(14) -0.0075(16) -0.0025(15)

loop_
_atom_type_symbol
_atom_type_description
_atom_type_scat_dispersion_real
_atom_type_scat_dispersion_imag
_atom_type_scat_source
C C 0.0033 0.0016 'International Tables Vol C Tables 4.2.6.8 and 6.1.1.4'
H H 0.0000 0.0000 'International Tables Vol C Tables 4.2.6.8 and 6.1.1.4'
N N 0.0061 0.0033 'International Tables Vol C Tables 4.2.6.8 and 6.1.1.4'
O O 0.0106 0.0060 'International Tables Vol C Tables 4.2.6.8 and 6.1.1.4'
S S 0.1246 0.1234 'International Tables Vol C Tables 4.2.6.8 and 6.1.1.4'
Tb Tb -0.1723 4.1537 'International Tables Vol C Tables 4.2.6.8 and 6.1.1.4'
Zn Zn 0.2839 1.4301 'International Tables Vol C Tables 4.2.6.8 and 6.1.1.4'

loop_
_geom_angle_atom_site_label_1
_geom_angle_atom_site_label_2
_geom_angle_atom_site_label_3
_geom_angle
_geom_angle_site_symmetry_1
_geom_angle_site_symmetry_3
O7 Tb O3 136.13(9) . .
O7 Tb O2 82.12(9) . .
O3 Tb O2 69.28(9) . .
O7 Tb O6 65.76(10) . .
O3 Tb O6 149.49(9) . .
O2 Tb O6 100.01(10) . .
O7 Tb O9 92.58(10) . .
O3 Tb O9 85.30(9) . .
O2 Tb O9 134.57(9) . .
O6 Tb O9 118.81(10) . .
O7 Tb O10 87.81(10) . .
O3 Tb O10 123.12(9) . .
O2 Tb O10 167.59(9) . .
O6 Tb O10 69.05(10) . .
O9 Tb O10 52.82(9) . .
O7 Tb O5 124.92(9) . .
O3 Tb O5 88.39(9) . .
O2 Tb O5 89.51(9) . .
O6 Tb O5 62.40(9) . .
O9 Tb O5 127.97(10) . .
O10 Tb O5 90.32(10) . .
O7 Tb O8 61.99(9) . .
O3 Tb O8 77.77(9) . .
O2 Tb O8 72.81(9) . .
O6 Tb O8 127.75(9) . .
O9 Tb O8 65.17(9) . .
O10 Tb O8 108.74(10) . .
O5 Tb O8 160.46(9) . .
O7 Tb O4 155.81(9) . .
O3 Tb O4 59.85(8) . .
O2 Tb O4 121.79(8) . .
O6 Tb O4 109.33(9) . .
O9 Tb O4 68.48(10) . .
O10 Tb O4 68.90(9) . .
O5 Tb O4 63.92(9) . .
O8 Tb O4 118.30(8) . .
O7 Tb N7 89.46(10) . .
O3 Tb N7 105.30(10) . .
O2 Tb N7 158.86(10) . .
O6 Tb N7 94.06(11) . .
O9 Tb N7 26.06(10) . .
O10 Tb N7 26.78(10) . .
O5 Tb N7 111.08(10) . .
O8 Tb N7 86.10(10) . .
O4 Tb N7 66.85(10) . .
O7 Tb Zn2 33.86(7) . .
O3 Tb Zn2 168.61(6) . .
O2 Tb Zn2 100.53(6) . .
O6 Tb Zn2 34.43(7) . .
O9 Tb Zn2 99.27(7) . .
O10 Tb Zn2 67.17(7) . .
O5 Tb Zn2 96.81(6) . .
O8 Tb Zn2 94.59(6) . .
O4 Tb Zn2 131.53(6) . .
N7 Tb Zn2 82.33(8) . .
O7 Tb Zn1 109.25(7) . .
O3 Tb Zn1 34.41(6) . .
O2 Tb Zn1 35.11(6) . .
O6 Tb Zn1 131.15(7) . .
O9 Tb Zn1 109.82(7) . .
O10 Tb Zn1 157.27(7) . .
O5 Tb Zn1 91.76(6) . .
O8 Tb Zn1 69.03(6) . .
O4 Tb Zn1 91.83(6) . .
N7 Tb Zn1 134.73(8) . .
Zn2 Tb Zn1 134.856(14) . .
N3 Zn1 O3 113.37(13) . .
N3 Zn1 N1 118.25(15) . .
O3 Zn1 N1 128.34(12) . .
N3 Zn1 O2 98.65(13) . .
O3 Zn1 O2 80.74(10) . .
N1 Zn1 O2 89.63(11) . .
N3 Zn1 N2 108.11(14) . .
O3 Zn1 N2 86.29(12) . .
N1 Zn1 N2 80.11(13) . .
O2 Zn1 N2 153.13(12) . .
N3 Zn1 Tb 114.83(11) . .
O3 Zn1 Tb 39.93(7) . .
N1 Zn1 Tb 110.86(9) . .
O2 Zn1 Tb 41.09(7) . .
N2 Zn1 Tb 120.53(10) . .
N6 Zn2 O7 106.40(15) . .
N6 Zn2 O6 119.59(14) . .
O7 Zn2 O6 77.83(11) . .
N6 Zn2 N5 109.14(15) . .
O7 Zn2 N5 89.92(14) . .
O6 Zn2 N5 131.26(13) . .
N6 Zn2 N4 103.37(16) . .
O7 Zn2 N4 150.22(13) . .
O6 Zn2 N4 86.81(14) . .
N5 Zn2 N4 81.20(17) . .
N6 Zn2 Tb 107.69(11) . .
O7 Zn2 Tb 39.42(7) . .
O6 Zn2 Tb 41.59(8) . .
N5 Zn2 Tb 124.00(11) . .
N4 Zn2 Tb 128.03(11) . .
C2 O1 C1 117.2(3) . .
C7 O2 Zn1 119.6(2) . .
C7 O2 Tb 132.1(2) . .
Zn1 O2 Tb 103.80(10) . .
C17 O3 Zn1 125.8(2) . .
C17 O3 Tb 128.5(2) . .
Zn1 O3 Tb 105.66(10) . .
C16 O4 C18 117.1(3) . .
C16 O4 Tb 113.5(2) . .
C18 O4 Tb 127.8(2) . .
C21 O5 C20 116.4(3) . .
C21 O5 Tb 119.2(2) . .
C20 O5 Tb 124.2(2) . .
C26 O6 Zn2 128.6(2) . .
C26 O6 Tb 126.6(2) . .
Zn2 O6 Tb 103.98(11) . .
C36 O7 Zn2 124.6(2) . .
C36 O7 Tb 128.6(2) . .
Zn2 O7 Tb 106.72(11) . .
C35 O8 C37 116.2(3) . .
C35 O8 Tb 116.1(2) . .
C37 O8 Tb 126.9(2) . .
N7 O9 Tb 96.4(2) . .
N7 O10 Tb 95.2(2) . .
C8 N1 C9 119.6(3) . .
C8 N1 Zn1 125.5(3) . .
C9 N1 Zn1 114.8(2) . .
C11 N2 C10 121.2(4) . .
C11 N2 Zn1 129.5(3) . .
C10 N2 Zn1 108.9(3) . .
C19 N3 Zn1 167.0(4) . .
C27 N4 C28 123.7(4) . .
C27 N4 Zn2 128.5(3) . .
C28 N4 Zn2 107.8(3) . .
C30 N5 C29 121.0(4) . .
C30 N5 Zn2 125.3(3) . .
C29 N5 Zn2 113.5(3) . .
C38 N6 Zn2 175.6(4) . .
O9 N7 O11 122.7(4) . .
O9 N7 O10 115.4(3) . .
O11 N7 O10 121.9(4) . .
O9 N7 Tb 57.5(2) . .
O11 N7 Tb 177.7(3) . .
O10 N7 Tb 57.98(19) . .
O1 C2 C3 124.7(4) . .
O1 C2 C7 114.2(3) . .
C3 C2 C7 121.1(4) . .
C2 C3 C4 120.1(4) . .
C5 C4 C3 119.9(4) . .
C4 C5 C6 121.6(4) . .
C7 C6 C5 119.3(4) . .
C7 C6 C8 124.5(3) . .
C5 C6 C8 116.2(4) . .
O2 C7 C6 123.8(3) . .
O2 C7 C2 118.4(4) . .
C6 C7 C2 117.7(3) . .
N1 C8 C6 124.8(4) . .
N1 C9 C10 108.4(3) . .
N2 C10 C9 107.5(3) . .
N2 C11 C12 123.7(4) . .
C17 C12 C13 118.7(4) . .
C17 C12 C11 123.0(3) . .
C13 C12 C11 118.3(4) . .
C14 C13 C12 121.8(4) . .
C13 C14 C15 120.4(4) . .
C16 C15 C14 118.9(4) . .
C15 C16 O4 125.3(4) . .
C15 C16 C17 122.1(4) . .
O4 C16 C17 112.6(3) . .
O3 C17 C12 125.0(3) . .
O3 C17 C16 116.9(3) . .
C12 C17 C16 118.1(3) . .
N3 C19 S1 178.9(4) . .
C22 C21 O5 124.7(4) . .
C22 C21 C26 122.8(4) . .
O5 C21 C26 112.5(3) . .
C21 C22 C23 118.6(4) . .
C24 C23 C22 120.1(4) . .
C23 C24 C25 122.0(4) . .
C24 C25 C26 118.5(4) . .
C24 C25 C27 118.5(4) . .
C26 C25 C27 122.7(4) . .
O6 C26 C21 117.3(3) . .
O6 C26 C25 125.1(4) . .
C21 C26 C25 117.5(4) . .
N4 C27 C25 124.3(4) . .
N4 C28 C29 108.8(4) . .
N5 C29 C28 109.7(4) . .
N5 C30 C31 126.1(4) . .
C32 C31 C36 118.1(5) . .
C32 C31 C30 118.4(4) . .
C36 C31 C30 123.4(4) . .
C33 C32 C31 121.9(4) . .
C32 C33 C34 120.6(4) . .
C35 C34 C33 119.1(5) . .
C34 C35 O8 126.1(4) . .
C34 C35 C36 120.8(4) . .
O8 C35 C36 113.1(3) . .
O7 C36 C31 124.2(4) . .
O7 C36 C35 116.4(3) . .
C31 C36 C35 119.4(4) . .
N6 C38 S2 177.4(4) . .
C39 C39 C40 143(3) 2_466 2_466
C39 C39 C40 19.7(16) 2_466 .
C40 C39 C40 162.4(14) 2_466 .
C39 C40 N8 170(2) 2_466 .
C39 C40 C39 17.6(14) 2_466 .
N8 C40 C39 172.0(16) . .

loop_
_geom_bond_atom_site_label_1
_geom_bond_atom_site_label_2
_geom_bond_distance
_geom_bond_site_symmetry_2
Tb O7 2.292(2) .
Tb O3 2.314(2) .
Tb O2 2.349(3) .
Tb O6 2.365(3) .
Tb O9 2.426(3) .
Tb O10 2.434(3) .
Tb O5 2.533(3) .
Tb O8 2.626(3) .
Tb O4 2.744(3) .
Tb N7 2.858(4) .
Tb Zn2 3.4579(7) .
Tb Zn1 3.4709(8) .
Zn1 N3 1.956(4) .
Zn1 O3 2.037(3) .
Zn1 N1 2.044(3) .
Zn1 O2 2.056(3) .
Zn1 N2 2.074(3) .
Zn2 N6 1.963(4) .
Zn2 O7 2.012(3) .
Zn2 O6 2.015(3) .
Zn2 N5 2.044(4) .
Zn2 N4 2.066(4) .
S1 C19 1.625(4) .
S2 C38 1.617(4) .
O1 C2 1.358(5) .
O1 C1 1.412(5) .
O2 C7 1.333(4) .
O3 C17 1.332(4) .
O4 C16 1.378(4) .
O4 C18 1.436(5) .
O5 C21 1.391(4) .
O5 C20 1.445(5) .
O6 C26 1.306(5) .
O7 C36 1.326(5) .
O8 C35 1.385(5) .
O8 C37 1.432(5) .
O9 N7 1.264(4) .
O10 N7 1.293(5) .
O11 N7 1.286(5) .
N1 C8 1.271(5) .
N1 C9 1.477(5) .
N2 C11 1.278(5) .
N2 C10 1.462(5) .
N3 C19 1.159(5) .
N4 C27 1.268(6) .
N4 C28 1.460(6) .
N5 C30 1.256(7) .
N5 C29 1.469(6) .
N6 C38 1.150(5) .
C2 C3 1.388(6) .
C2 C7 1.425(5) .
C3 C4 1.393(7) .
C4 C5 1.367(7) .
C5 C6 1.415(6) .
C6 C7 1.409(6) .
C6 C8 1.453(6) .
C9 C10 1.533(6) .
C11 C12 1.449(6) .
C12 C17 1.409(5) .
C12 C13 1.413(5) .
C13 C14 1.355(6) .
C14 C15 1.405(6) .
C15 C16 1.372(5) .
C16 C17 1.417(5) .
C21 C22 1.380(6) .
C21 C26 1.407(6) .
C22 C23 1.396(6) .
C23 C24 1.363(8) .
C24 C25 1.412(7) .
C25 C26 1.414(5) .
C25 C27 1.451(7) .
C28 C29 1.523(8) .
C30 C31 1.471(7) .
C31 C32 1.397(7) .
C31 C36 1.409(5) .
C32 C33 1.352(8) .
C33 C34 1.407(7) .
C34 C35 1.367(6) .
C35 C36 1.414(6) .
C39 C39 0.77(2) 2_466
C39 C40 0.861(17) 2_466
C39 C40 1.55(2) .
C40 C39 0.861(17) 2_466
C40 N8 1.129(19) .
